data_4069101
loop_
_publ_author_name
'Shima, Takanori'
'Hou, Zhaomin'

_publ_section_title
;
 Rare Earth/d-Transition Metal Heteromultimetallic Polyhydride Complexes
 Based on Half-Sandwich Rare Earth Moieties
;
_journal_issue 7
_journal_name_full Organometallics
_journal_page_first 2244
_journal_paper_doi 10.1021/om900024q
_journal_volume 28
_journal_year 2009
_chemical_formula_sum 'C50 H81 Lu Ru4'
_chemical_formula_weight 1261.40
_chemical_name_systematic
; 
 ? 
;
_space_group_IT_number 2
_symmetry_cell_setting triclinic
_symmetry_space_group_name_Hall '-P 1'
_symmetry_space_group_name_H-M 'P -1'
_atom_sites_solution_hydrogens geom
_atom_sites_solution_primary direct
_atom_sites_solution_secondary difmap
_audit_creation_method SHELXL-97
_cell_angle_alpha 82.911(2)
_cell_angle_beta 86.336(2)
_cell_angle_gamma 72.407(2)
_cell_formula_units_Z 2
_cell_length_a 10.9462(17)
_cell_length_b 14.451(2)
_cell_length_c 16.236(3)
_cell_measurement_temperature 163(2)
_cell_volume 2428.5(7)
_computing_cell_refinement 'Bruker SMART'
_computing_data_collection 'Bruker SMART'
_computing_data_reduction 'Bruker SHELXTL'
_computing_molecular_graphics 'Bruker SHELXTL'
_computing_publication_material 'Bruker SHELXTL'
_computing_structure_refinement 'SHELXL-97 (Sheldrick, 1997)'
_computing_structure_solution 'SHELXS-97 (Sheldrick, 1990)'
_diffrn_ambient_temperature 163(2)
_diffrn_measured_fraction_theta_full 0.940
_diffrn_measured_fraction_theta_max 0.940
_diffrn_measurement_device_type 'CCD area detector'
_diffrn_measurement_method 'phi and omega scans'
_diffrn_radiation_monochromator graphite
_diffrn_radiation_source 'fine-focus sealed tube'
_diffrn_radiation_type MoK\a
_diffrn_radiation_wavelength 0.71073
_diffrn_reflns_av_R_equivalents 0.0899
_diffrn_reflns_av_sigmaI/netI 0.1781
_diffrn_reflns_limit_h_max 13
_diffrn_reflns_limit_h_min -14
_diffrn_reflns_limit_k_max 18
_diffrn_reflns_limit_k_min -18
_diffrn_reflns_limit_l_max 15
_diffrn_reflns_limit_l_min -20
_diffrn_reflns_number 15288
_diffrn_reflns_theta_full 27.54
_diffrn_reflns_theta_max 27.54
_diffrn_reflns_theta_min 1.49
_exptl_absorpt_coefficient_mu 3.260
_exptl_absorpt_correction_T_max 0.8540
_exptl_absorpt_correction_T_min 0.3555
_exptl_absorpt_correction_type empirical
_exptl_crystal_colour black
_exptl_crystal_density_diffrn 1.725
_exptl_crystal_density_method 'not measured'
_exptl_crystal_description needle
_exptl_crystal_F_000 1256
_exptl_crystal_size_max 0.40
_exptl_crystal_size_mid 0.10
_exptl_crystal_size_min 0.05
_refine_diff_density_max 3.450
_refine_diff_density_min -3.258
_refine_diff_density_rms 0.324
_refine_ls_extinction_method none
_refine_ls_goodness_of_fit_ref 0.886
_refine_ls_hydrogen_treatment mixed
_refine_ls_matrix_type full
_refine_ls_number_parameters 524
_refine_ls_number_reflns 10524
_refine_ls_number_restraints 0
_refine_ls_restrained_S_all 0.886
_refine_ls_R_factor_all 0.1199
_refine_ls_R_factor_gt 0.0744
_refine_ls_shift/su_max 0.003
_refine_ls_shift/su_mean 0.000
_refine_ls_structure_factor_coef Fsqd
_refine_ls_weighting_details 'calc w=1/[\s^2^(Fo^2^)+(0.0779P)^2^+0.0000P] where P=(Fo^2^+2Fc^2^)/3'
_refine_ls_weighting_scheme calc
_refine_ls_wR_factor_gt 0.1659
_refine_ls_wR_factor_ref 0.1814
_reflns_number_gt 6110
_reflns_number_total 10524
_reflns_threshold_expression >2sigma(I)
_cod_data_source_file om900024q_si_002.cif
_cod_data_source_block complex3b
_cod_depositor_comments
;
The following automatic conversions were performed:

'_symmetry_cell_setting' value 'Triclinic' changed to 'triclinic'
according to /home/saulius/struct/CIF-dictionaries/cif_core.dic
dictionary named 'cif_core.dic' version 2.4.2 from 2011-04-26.

Automatic conversion script
Id: cif_fix_values 1715 2011-07-08 13:25:40Z adriana 
;
_cod_original_cell_volume 2428.6(6)
_cod_original_sg_symbol_H-M P-1
_cod_database_code 4069101

loop_
_symmetry_equiv_pos_as_xyz
'x, y, z'
'-x, -y, -z'

loop_
_atom_site_label
_atom_site_type_symbol
_atom_site_fract_x
_atom_site_fract_y
_atom_site_fract_z
_atom_site_U_iso_or_equiv
_atom_site_adp_type
_atom_site_occupancy
_atom_site_symmetry_multiplicity
_atom_site_calc_flag
_atom_site_refinement_flags
Lu1 Lu 0.30271(5) 0.17512(4) 0.19230(3) 0.01816(15) Uani 1 1 d .
Ru1 Ru 0.24233(10) -0.01022(7) 0.19501(6) 0.0186(2) Uani 1 1 d .
Ru2 Ru 0.29931(9) 0.25684(7) 0.35513(6) 0.0166(2) Uani 1 1 d .
Ru3 Ru 0.08650(9) 0.34153(7) 0.25937(6) 0.0164(2) Uani 1 1 d .
Ru4 Ru 0.28025(10) 0.42726(7) 0.25341(6) 0.0174(2) Uani 1 1 d .
C1 C 0.4086(12) 0.0861(8) 0.0701(7) 0.018(3) Uani 1 1 d .
C2 C 0.3432(14) 0.1839(10) 0.0370(8) 0.029(3) Uani 1 1 d .
C3 C 0.4111(13) 0.2447(9) 0.0635(8) 0.023(3) Uani 1 1 d .
C4 C 0.5142(14) 0.1879(10) 0.1126(9) 0.032(4) Uani 1 1 d .
C5 C 0.5135(13) 0.0896(9) 0.1170(8) 0.027(3) Uani 1 1 d .
C6 C 0.3502(14) 0.0039(11) 0.0784(8) 0.033(3) Uani 1 1 d .
H6A H 0.4194 -0.0581 0.0737 0.040 Uiso 1 1 calc R
H6B H 0.2922 0.0137 0.0317 0.040 Uiso 1 1 calc R
C7 C 0.2358(13) 0.2136(11) -0.0196(9) 0.038(4) Uani 1 1 d .
H7A H 0.1853 0.2812 -0.0135 0.057 Uiso 1 1 calc R
H7B H 0.1814 0.1707 -0.0062 0.057 Uiso 1 1 calc R
H7C H 0.2689 0.2087 -0.0769 0.057 Uiso 1 1 calc R
C8 C 0.3864(15) 0.3529(10) 0.0336(10) 0.041(4) Uani 1 1 d .
H8A H 0.4003 0.3870 0.0791 0.062 Uiso 1 1 calc R
H8B H 0.2978 0.3808 0.0155 0.062 Uiso 1 1 calc R
H8C H 0.4454 0.3604 -0.0130 0.062 Uiso 1 1 calc R
C9 C 0.6135(15) 0.2198(12) 0.1459(11) 0.049(4) Uani 1 1 d .
H9A H 0.6175 0.2813 0.1144 0.073 Uiso 1 1 calc R
H9B H 0.6965 0.1699 0.1411 0.073 Uiso 1 1 calc R
H9C H 0.5932 0.2297 0.2044 0.073 Uiso 1 1 calc R
C10 C 0.6089(13) 0.0012(10) 0.1564(9) 0.036(4) Uani 1 1 d .
H10A H 0.6349 0.0155 0.2089 0.053 Uiso 1 1 calc R
H10B H 0.6842 -0.0177 0.1191 0.053 Uiso 1 1 calc R
H10C H 0.5705 -0.0524 0.1671 0.053 Uiso 1 1 calc R
C11 C 0.1885(13) -0.1238(9) 0.1375(8) 0.024(3) Uani 1 1 d .
C12 C 0.0871(12) -0.0857(9) 0.1939(9) 0.027(3) Uani 1 1 d .
C13 C 0.1378(13) -0.1073(9) 0.2769(8) 0.025(3) Uani 1 1 d .
C14 C 0.2719(13) -0.1564(9) 0.2688(9) 0.027(3) Uani 1 1 d .
C15 C 0.3044(13) -0.1715(9) 0.1862(9) 0.027(3) Uani 1 1 d .
C16 C -0.0535(15) -0.0417(12) 0.1747(14) 0.063(6) Uani 1 1 d .
H16A H -0.0637 0.0128 0.1307 0.095 Uiso 1 1 calc R
H16B H -0.1015 -0.0179 0.2247 0.095 Uiso 1 1 calc R
H16C H -0.0862 -0.0916 0.1561 0.095 Uiso 1 1 calc R
C17 C 0.0569(15) -0.0875(10) 0.3551(9) 0.042(4) Uani 1 1 d .
H17A H 0.0188 -0.1406 0.3713 0.063 Uiso 1 1 calc R
H17B H -0.0115 -0.0256 0.3452 0.063 Uiso 1 1 calc R
H17C H 0.1106 -0.0834 0.3997 0.063 Uiso 1 1 calc R
C18 C 0.3565(15) -0.1968(12) 0.3428(11) 0.051(5) Uani 1 1 d .
H18A H 0.3559 -0.2639 0.3608 0.076 Uiso 1 1 calc R
H18B H 0.3242 -0.1564 0.3883 0.076 Uiso 1 1 calc R
H18C H 0.4443 -0.1964 0.3272 0.076 Uiso 1 1 calc R
C19 C 0.4310(15) -0.2312(10) 0.1544(12) 0.050(5) Uani 1 1 d .
H19A H 0.5000 -0.2199 0.1837 0.075 Uiso 1 1 calc R
H19B H 0.4401 -0.2124 0.0948 0.075 Uiso 1 1 calc R
H19C H 0.4361 -0.3006 0.1640 0.075 Uiso 1 1 calc R
C20 C 0.178(2) -0.1307(13) 0.0455(9) 0.061(6) Uani 1 1 d .
H20A H 0.1260 -0.1735 0.0388 0.092 Uiso 1 1 calc R
H20B H 0.2642 -0.1576 0.0212 0.092 Uiso 1 1 calc R
H20C H 0.1381 -0.0655 0.0173 0.092 Uiso 1 1 calc R
C21 C 0.4243(15) 0.1154(9) 0.4107(8) 0.029(3) Uani 1 1 d .
C22 C 0.4737(12) 0.1920(9) 0.4289(8) 0.021(3) Uani 1 1 d .
C23 C 0.3803(12) 0.2548(9) 0.4776(8) 0.024(3) Uani 1 1 d .
C24 C 0.2728(14) 0.2181(10) 0.4882(8) 0.030(3) Uani 1 1 d .
C25 C 0.2971(13) 0.1325(10) 0.4491(8) 0.027(3) Uani 1 1 d .
C26 C 0.5017(15) 0.0249(11) 0.3747(9) 0.043(4) Uani 1 1 d .
H26A H 0.5711 0.0389 0.3391 0.064 Uiso 1 1 calc R
H26B H 0.4466 0.0023 0.3417 0.064 Uiso 1 1 calc R
H26C H 0.5382 -0.0260 0.4197 0.064 Uiso 1 1 calc R
C27 C 0.6037(13) 0.1971(12) 0.4058(9) 0.040(4) Uani 1 1 d .
H27A H 0.6038 0.2318 0.3500 0.060 Uiso 1 1 calc R
H27B H 0.6629 0.1309 0.4064 0.060 Uiso 1 1 calc R
H27C H 0.6312 0.2321 0.4456 0.060 Uiso 1 1 calc R
C28 C 0.3920(14) 0.3350(10) 0.5198(9) 0.034(4) Uani 1 1 d .
H28A H 0.3231 0.3944 0.5027 0.052 Uiso 1 1 calc R
H28B H 0.4752 0.3458 0.5051 0.052 Uiso 1 1 calc R
H28C H 0.3856 0.3186 0.5800 0.052 Uiso 1 1 calc R
C29 C 0.1537(14) 0.2618(12) 0.5401(8) 0.041(4) Uani 1 1 d .
H29A H 0.1756 0.2519 0.5988 0.061 Uiso 1 1 calc R
H29B H 0.0886 0.2297 0.5327 0.061 Uiso 1 1 calc R
H29C H 0.1199 0.3318 0.5224 0.061 Uiso 1 1 calc R
C30 C 0.2138(16) 0.0657(10) 0.4519(9) 0.039(4) Uani 1 1 d .
H30A H 0.2284 0.0212 0.5034 0.059 Uiso 1 1 calc R
H30B H 0.2356 0.0278 0.4042 0.059 Uiso 1 1 calc R
H30C H 0.1235 0.1048 0.4500 0.059 Uiso 1 1 calc R
C31 C -0.0628(12) 0.3208(10) 0.1836(8) 0.025(3) Uani 1 1 d .
C32 C -0.0837(12) 0.4250(9) 0.1855(8) 0.021(3) Uani 1 1 d .
C33 C -0.1062(12) 0.4440(10) 0.2702(9) 0.028(3) Uani 1 1 d .
C34 C -0.0997(11) 0.3519(10) 0.3207(8) 0.021(3) Uani 1 1 d .
C35 C -0.0739(13) 0.2789(10) 0.2673(8) 0.027(3) Uani 1 1 d .
C36 C -0.0602(14) 0.2765(12) 0.1065(9) 0.040(4) Uani 1 1 d .
H36A H -0.0158 0.2063 0.1156 0.061 Uiso 1 1 calc R
H36B H -0.0149 0.3071 0.0625 0.061 Uiso 1 1 calc R
H36C H -0.1482 0.2865 0.0899 0.061 Uiso 1 1 calc R
C37 C -0.0918(15) 0.4984(12) 0.1124(11) 0.049(5) Uani 1 1 d .
H37A H -0.1117 0.5635 0.1309 0.074 Uiso 1 1 calc R
H37B H -0.1594 0.4967 0.0764 0.074 Uiso 1 1 calc R
H37C H -0.0095 0.4835 0.0815 0.074 Uiso 1 1 calc R
C38 C -0.1475(14) 0.5409(11) 0.3019(12) 0.050(5) Uani 1 1 d .
H38A H -0.1383 0.5909 0.2575 0.075 Uiso 1 1 calc R
H38B H -0.0942 0.5401 0.3484 0.075 Uiso 1 1 calc R
H38C H -0.2375 0.5557 0.3209 0.075 Uiso 1 1 calc R
C39 C -0.1323(14) 0.3459(13) 0.4121(9) 0.041(4) Uani 1 1 d .
H39A H -0.2257 0.3670 0.4206 0.062 Uiso 1 1 calc R
H39B H -0.0952 0.3885 0.4382 0.062 Uiso 1 1 calc R
H39C H -0.0974 0.2784 0.4372 0.062 Uiso 1 1 calc R
C40 C -0.0794(13) 0.1776(9) 0.2931(10) 0.032(3) Uani 1 1 d .
H40A H -0.0091 0.1432 0.3303 0.048 Uiso 1 1 calc R
H40B H -0.0714 0.1430 0.2438 0.048 Uiso 1 1 calc R
H40C H -0.1615 0.1801 0.3220 0.048 Uiso 1 1 calc R
C41 C 0.3059(14) 0.5528(9) 0.1661(8) 0.027(3) Uani 1 1 d .
C42 C 0.4208(14) 0.5039(9) 0.2072(8) 0.026(3) Uani 1 1 d .
C43 C 0.3977(12) 0.5098(10) 0.2951(8) 0.025(3) Uani 1 1 d .
C44 C 0.2700(14) 0.5580(10) 0.3092(10) 0.034(4) Uani 1 1 d .
C45 C 0.2037(13) 0.5864(9) 0.2262(9) 0.030(3) Uani 1 1 d .
C46 C 0.2863(17) 0.5808(11) 0.0760(8) 0.044(4) Uani 1 1 d .
H46A H 0.2755 0.6509 0.0631 0.065 Uiso 1 1 calc R
H46B H 0.2095 0.5665 0.0604 0.065 Uiso 1 1 calc R
H46C H 0.3610 0.5438 0.0448 0.065 Uiso 1 1 calc R
C47 C 0.5524(13) 0.4740(10) 0.1688(10) 0.037(4) Uani 1 1 d .
H47A H 0.5477 0.4580 0.1124 0.056 Uiso 1 1 calc R
H47B H 0.6058 0.4165 0.2022 0.056 Uiso 1 1 calc R
H47C H 0.5901 0.5277 0.1667 0.056 Uiso 1 1 calc R
C48 C 0.5010(17) 0.4871(12) 0.3575(9) 0.049(5) Uani 1 1 d .
H48A H 0.5319 0.5441 0.3578 0.073 Uiso 1 1 calc R
H48B H 0.5722 0.4313 0.3427 0.073 Uiso 1 1 calc R
H48C H 0.4664 0.4713 0.4128 0.073 Uiso 1 1 calc R
C49 C 0.1999(16) 0.5837(10) 0.3874(9) 0.043(4) Uani 1 1 d .
H49A H 0.2607 0.5684 0.4325 0.064 Uiso 1 1 calc R
H49B H 0.1385 0.5463 0.3999 0.064 Uiso 1 1 calc R
H49C H 0.1537 0.6537 0.3821 0.064 Uiso 1 1 calc R
C50 C 0.0758(14) 0.6602(10) 0.2113(11) 0.044(4) Uani 1 1 d .
H50A H 0.0864 0.7257 0.2011 0.066 Uiso 1 1 calc R
H50B H 0.0194 0.6570 0.2602 0.066 Uiso 1 1 calc R
H50C H 0.0378 0.6465 0.1629 0.066 Uiso 1 1 calc R
H5 H 0.389(12) 0.279(9) 0.306(8) 0.04(4) Uiso 1 1 d .

loop_
_atom_site_aniso_label
_atom_site_aniso_U_11
_atom_site_aniso_U_22
_atom_site_aniso_U_33
_atom_site_aniso_U_23
_atom_site_aniso_U_13
_atom_site_aniso_U_12
Lu1 0.0219(3) 0.0182(3) 0.0129(3) -0.0024(2) 0.0017(2) -0.0039(2)
Ru1 0.0248(6) 0.0157(5) 0.0146(5) -0.0013(4) -0.0013(4) -0.0051(4)
Ru2 0.0204(5) 0.0179(5) 0.0108(5) -0.0007(4) -0.0018(4) -0.0044(4)
Ru3 0.0188(5) 0.0178(5) 0.0117(5) -0.0025(4) -0.0019(4) -0.0037(4)
Ru4 0.0212(5) 0.0182(5) 0.0128(5) -0.0009(4) -0.0011(4) -0.0062(4)
C1 0.032(7) 0.011(6) 0.015(6) -0.007(5) 0.000(5) -0.012(5)
C2 0.044(9) 0.028(8) 0.008(6) -0.001(6) 0.005(6) -0.001(6)
C3 0.033(8) 0.022(7) 0.019(7) -0.008(6) 0.009(6) -0.015(6)
C4 0.035(8) 0.027(8) 0.033(8) -0.015(7) 0.028(7) -0.010(7)
C5 0.038(8) 0.025(7) 0.022(7) -0.008(6) 0.010(6) -0.017(6)
C6 0.039(9) 0.041(9) 0.022(8) -0.011(7) 0.007(7) -0.016(7)
C7 0.035(9) 0.040(9) 0.023(8) 0.008(7) -0.009(6) 0.011(7)
C8 0.054(10) 0.030(8) 0.034(9) 0.004(7) 0.013(8) -0.010(7)
C9 0.041(10) 0.059(11) 0.052(11) -0.014(9) 0.015(8) -0.025(9)
C10 0.025(8) 0.031(8) 0.038(9) 0.005(7) -0.001(7) 0.006(6)
C11 0.037(8) 0.020(7) 0.021(7) -0.001(6) -0.018(6) -0.013(6)
C12 0.019(7) 0.025(7) 0.041(9) -0.002(6) -0.006(6) -0.013(6)
C13 0.034(8) 0.020(7) 0.027(8) 0.003(6) -0.001(6) -0.019(6)
C14 0.029(8) 0.019(7) 0.038(9) -0.002(6) -0.006(6) -0.011(6)
C15 0.031(8) 0.016(7) 0.037(8) 0.000(6) 0.007(6) -0.016(6)
C16 0.036(10) 0.042(10) 0.118(18) -0.001(11) -0.028(11) -0.017(8)
C17 0.061(11) 0.030(8) 0.042(10) -0.008(7) 0.019(8) -0.029(8)
C18 0.042(10) 0.053(11) 0.055(12) 0.023(9) -0.020(9) -0.019(8)
C19 0.051(10) 0.008(7) 0.080(14) -0.002(8) 0.016(9) 0.005(7)
C20 0.129(18) 0.047(11) 0.024(9) -0.007(8) -0.015(10) -0.049(12)
C21 0.056(10) 0.019(7) 0.009(6) 0.000(5) -0.014(6) -0.002(6)
C22 0.022(7) 0.017(7) 0.018(7) 0.001(5) -0.015(5) 0.007(5)
C23 0.027(7) 0.023(7) 0.025(7) -0.002(6) -0.015(6) -0.010(6)
C24 0.042(9) 0.034(8) 0.009(7) 0.004(6) -0.003(6) -0.006(7)
C25 0.038(8) 0.027(7) 0.023(7) -0.003(6) -0.009(6) -0.018(6)
C26 0.060(11) 0.035(9) 0.024(8) -0.003(7) -0.020(7) 0.005(8)
C27 0.029(8) 0.066(11) 0.021(8) 0.019(8) -0.006(6) -0.016(8)
C28 0.048(10) 0.026(8) 0.031(8) 0.001(7) -0.016(7) -0.013(7)
C29 0.039(9) 0.073(12) 0.014(7) -0.006(8) 0.005(6) -0.023(8)
C30 0.083(12) 0.028(8) 0.018(7) 0.014(6) -0.028(8) -0.034(8)
C31 0.021(7) 0.033(8) 0.018(7) -0.005(6) -0.003(5) -0.002(6)
C32 0.019(7) 0.023(7) 0.018(7) 0.003(5) -0.006(5) -0.002(5)
C33 0.025(7) 0.030(8) 0.028(8) -0.021(6) -0.004(6) 0.001(6)
C34 0.014(6) 0.037(8) 0.020(7) -0.012(6) 0.002(5) -0.013(6)
C35 0.026(7) 0.029(8) 0.027(8) -0.006(6) 0.002(6) -0.012(6)
C36 0.030(8) 0.052(10) 0.041(10) -0.021(8) -0.013(7) -0.006(7)
C37 0.035(9) 0.043(10) 0.058(12) 0.021(9) -0.010(8) -0.003(8)
C38 0.031(9) 0.035(9) 0.075(13) -0.018(9) 0.006(8) 0.007(7)
C39 0.026(8) 0.074(12) 0.026(8) -0.016(8) 0.004(6) -0.015(8)
C40 0.031(8) 0.025(7) 0.045(9) -0.007(7) 0.002(7) -0.016(6)
C41 0.046(9) 0.021(7) 0.017(7) 0.001(6) 0.003(6) -0.018(6)
C42 0.044(9) 0.017(7) 0.022(7) -0.007(6) -0.005(6) -0.013(6)
C43 0.024(7) 0.040(8) 0.017(7) 0.001(6) -0.003(6) -0.017(6)
C44 0.041(9) 0.030(8) 0.040(9) -0.014(7) 0.017(7) -0.023(7)
C45 0.031(8) 0.018(7) 0.041(9) -0.001(6) 0.007(7) -0.011(6)
C46 0.092(14) 0.031(8) 0.014(7) 0.013(6) -0.020(8) -0.031(9)
C47 0.024(8) 0.035(8) 0.052(10) -0.006(8) 0.015(7) -0.010(7)
C48 0.084(13) 0.057(11) 0.028(9) 0.009(8) -0.030(9) -0.055(10)
C49 0.082(13) 0.022(8) 0.032(9) -0.011(7) 0.021(8) -0.027(8)
C50 0.038(9) 0.022(8) 0.071(13) -0.001(8) 0.003(8) -0.009(7)

loop_
_atom_type_symbol
_atom_type_description
_atom_type_scat_dispersion_real
_atom_type_scat_dispersion_imag
_atom_type_scat_source
C C 0.0033 0.0016 'International Tables Vol C Tables 4.2.6.8 and 6.1.1.4'
H H 0.0000 0.0000 'International Tables Vol C Tables 4.2.6.8 and 6.1.1.4'
Ru Ru -1.2594 0.8363 'International Tables Vol C Tables 4.2.6.8 and 6.1.1.4'
Lu Lu -0.4720 5.8584 'International Tables Vol C Tables 4.2.6.8 and 6.1.1.4'

loop_
_geom_angle_atom_site_label_1
_geom_angle_atom_site_label_2
_geom_angle_atom_site_label_3
_geom_angle
C1 Lu1 C2 33.0(4)
C1 Lu1 C5 32.6(4)
C2 Lu1 C5 53.9(5)
C1 Lu1 C3 53.3(4)
C2 Lu1 C3 32.4(4)
C5 Lu1 C3 52.2(4)
C1 Lu1 C4 53.4(4)
C2 Lu1 C4 53.6(5)
C5 Lu1 C4 31.6(4)
C3 Lu1 C4 31.3(4)
C1 Lu1 Ru1 69.1(2)
C2 Lu1 Ru1 91.4(3)
C5 Lu1 Ru1 85.7(3)
C3 Lu1 Ru1 121.2(3)
C4 Lu1 Ru1 117.0(3)
C1 Lu1 Ru2 154.7(3)
C2 Lu1 Ru2 150.2(3)
C5 Lu1 Ru2 122.1(3)
C3 Lu1 Ru2 118.7(3)
C4 Lu1 Ru2 106.1(3)
Ru1 Lu1 Ru2 118.28(3)
C1 Lu1 Ru3 148.5(3)
C2 Lu1 Ru3 117.4(3)
C5 Lu1 Ru3 158.9(3)
C3 Lu1 Ru3 109.2(3)
C4 Lu1 Ru3 127.4(3)
Ru1 Lu1 Ru3 114.81(3)
Ru2 Lu1 Ru3 53.84(3)
C6 Ru1 C11 84.4(5)
C6 Ru1 C14 120.4(5)
C11 Ru1 C14 62.4(5)
C6 Ru1 C15 87.0(5)
C11 Ru1 C15 38.6(5)
C14 Ru1 C15 36.2(5)
C6 Ru1 C12 116.6(5)
C11 Ru1 C12 36.5(5)
C14 Ru1 C12 61.7(5)
C15 Ru1 C12 62.0(5)
C6 Ru1 C13 144.5(5)
C11 Ru1 C13 61.4(5)
C14 Ru1 C13 36.5(5)
C15 Ru1 C13 60.8(5)
C12 Ru1 C13 36.8(5)
C6 Ru1 Lu1 74.7(4)
C11 Ru1 Lu1 154.2(3)
C14 Ru1 Lu1 142.1(4)
C15 Ru1 Lu1 150.6(3)
C12 Ru1 Lu1 147.1(3)
C13 Ru1 Lu1 140.7(3)
C24 Ru2 C21 62.8(5)
C24 Ru2 C22 62.6(5)
C21 Ru2 C22 38.0(5)
C24 Ru2 C25 37.2(5)
C21 Ru2 C25 38.3(5)
C22 Ru2 C25 63.6(5)
C24 Ru2 C23 37.7(5)
C21 Ru2 C23 63.0(5)
C22 Ru2 C23 37.3(5)
C25 Ru2 C23 63.1(5)
C24 Ru2 Ru4 135.6(4)
C21 Ru2 Ru4 147.6(4)
C22 Ru2 Ru4 118.1(3)
C25 Ru2 Ru4 172.1(4)
C23 Ru2 Ru4 113.0(3)
C24 Ru2 Ru3 119.2(4)
C21 Ru2 Ru3 143.4(4)
C22 Ru2 Ru3 177.9(3)
C25 Ru2 Ru3 118.4(4)
C23 Ru2 Ru3 143.4(4)
Ru4 Ru2 Ru3 59.94(4)
C24 Ru2 Lu1 139.8(4)
C21 Ru2 Lu1 91.1(3)
C22 Ru2 Lu1 115.5(3)
C25 Ru2 Lu1 103.4(3)
C23 Ru2 Lu1 152.1(3)
Ru4 Ru2 Lu1 82.94(4)
Ru3 Ru2 Lu1 64.08(3)
C34 Ru3 C33 39.0(5)
C34 Ru3 C35 37.2(5)
C33 Ru3 C35 63.5(5)
C34 Ru3 C31 63.4(5)
C33 Ru3 C31 63.6(5)
C35 Ru3 C31 37.8(5)
C34 Ru3 C32 64.1(5)
C33 Ru3 C32 37.7(5)
C35 Ru3 C32 63.6(5)
C31 Ru3 C32 38.3(5)
C34 Ru3 Ru4 140.0(3)
C33 Ru3 Ru4 114.0(4)
C35 Ru3 Ru4 177.2(4)
C31 Ru3 Ru4 142.8(3)
C32 Ru3 Ru4 115.3(3)
C34 Ru3 Ru2 116.6(3)
C33 Ru3 Ru2 138.9(4)
C35 Ru3 Ru2 121.0(4)
C31 Ru3 Ru2 147.8(4)
C32 Ru3 Ru2 173.9(3)
Ru4 Ru3 Ru2 59.88(4)
C34 Ru3 Lu1 134.5(3)
C33 Ru3 Lu1 157.7(3)
C35 Ru3 Lu1 100.8(3)
C31 Ru3 Lu1 94.2(3)
C32 Ru3 Lu1 122.3(3)
Ru4 Ru3 Lu1 81.91(4)
Ru2 Ru3 Lu1 62.08(3)
C44 Ru4 C43 37.0(5)
C44 Ru4 C45 40.9(6)
C43 Ru4 C45 65.2(5)
C44 Ru4 C42 63.5(5)
C43 Ru4 C42 38.4(5)
C45 Ru4 C42 64.2(5)
C44 Ru4 H5 124(4)
C43 Ru4 H5 99(3)
C45 Ru4 H5 164(4)
C42 Ru4 H5 107(3)
C44 Ru4 C41 64.2(5)
C43 Ru4 C41 63.1(5)
C45 Ru4 C41 38.0(5)
C42 Ru4 C41 37.0(5)
H5 Ru4 C41 141(3)
C44 Ru4 Ru2 118.8(4)
C43 Ru4 Ru2 112.0(3)
C45 Ru4 Ru2 151.2(4)
C42 Ru4 Ru2 132.9(4)
H5 Ru4 Ru2 28(3)
C41 Ru4 Ru2 168.7(4)
C44 Ru4 Ru3 125.1(4)
C43 Ru4 Ru3 157.6(3)
C45 Ru4 Ru3 110.6(4)
C42 Ru4 Ru3 162.0(4)
H5 Ru4 Ru3 82(3)
C41 Ru4 Ru3 128.3(4)
Ru2 Ru4 Ru3 60.18(4)
C2 C1 C5 107.7(11)
C2 C1 C6 123.7(12)
C5 C1 C6 125.5(12)
C2 C1 Lu1 73.6(7)
C5 C1 Lu1 75.7(7)
C6 C1 Lu1 100.9(8)
C3 C2 C1 106.4(12)
C3 C2 C7 127.1(13)
C1 C2 C7 126.3(13)
C3 C2 Lu1 76.0(7)
C1 C2 Lu1 73.4(7)
C7 C2 Lu1 120.5(9)
C4 C3 C2 110.0(11)
C4 C3 C8 124.7(13)
C2 C3 C8 124.8(13)
C4 C3 Lu1 75.9(7)
C2 C3 Lu1 71.6(7)
C8 C3 Lu1 125.4(9)
C3 C4 C5 107.2(13)
C3 C4 C9 127.6(13)
C5 C4 C9 124.9(15)
C3 C4 Lu1 72.8(7)
C5 C4 Lu1 72.3(7)
C9 C4 Lu1 125.4(10)
C4 C5 C1 108.6(13)
C4 C5 C10 127.7(14)
C1 C5 C10 123.5(12)
C4 C5 Lu1 76.1(7)
C1 C5 Lu1 71.7(7)
C10 C5 Lu1 122.1(9)
C1 C6 Ru1 114.2(9)
C12 C11 C15 107.5(11)
C12 C11 C20 127.1(14)
C15 C11 C20 124.7(14)
C12 C11 Ru1 74.0(7)
C15 C11 Ru1 71.4(7)
C20 C11 Ru1 127.8(9)
C11 C12 C13 108.1(11)
C11 C12 C16 126.9(14)
C13 C12 C16 124.6(14)
C11 C12 Ru1 69.5(7)
C13 C12 Ru1 72.9(7)
C16 C12 Ru1 129.2(10)
C14 C13 C12 107.1(12)
C14 C13 C17 128.5(13)
C12 C13 C17 124.2(13)
C14 C13 Ru1 68.8(7)
C12 C13 Ru1 70.3(7)
C17 C13 Ru1 129.8(9)
C15 C14 C13 109.7(13)
C15 C14 C18 127.0(14)
C13 C14 C18 122.7(13)
C15 C14 Ru1 72.0(8)
C13 C14 Ru1 74.6(7)
C18 C14 Ru1 126.7(10)
C14 C15 C11 107.4(12)
C14 C15 C19 125.8(15)
C11 C15 C19 126.6(14)
C14 C15 Ru1 71.8(8)
C11 C15 Ru1 70.0(7)
C19 C15 Ru1 126.7(9)
C22 C21 C25 107.6(11)
C22 C21 C26 124.8(14)
C25 C21 C26 126.4(13)
C22 C21 Ru2 71.1(7)
C25 C21 Ru2 71.1(8)
C26 C21 Ru2 132.8(9)
C23 C22 C21 108.3(12)
C23 C22 C27 127.1(13)
C21 C22 C27 124.4(13)
C23 C22 Ru2 71.8(7)
C21 C22 Ru2 70.9(7)
C27 C22 Ru2 127.0(9)
C22 C23 C24 107.2(11)
C22 C23 C28 128.7(12)
C24 C23 C28 123.7(13)
C22 C23 Ru2 71.0(7)
C24 C23 Ru2 69.9(7)
C28 C23 Ru2 130.1(9)
C25 C24 C23 110.4(12)
C25 C24 C29 125.4(13)
C23 C24 C29 124.0(13)
C25 C24 Ru2 72.4(8)
C23 C24 Ru2 72.5(7)
C29 C24 Ru2 125.5(10)
C24 C25 C21 106.5(11)
C24 C25 C30 127.5(13)
C21 C25 C30 125.8(13)
C24 C25 Ru2 70.4(7)
C21 C25 Ru2 70.6(7)
C30 C25 Ru2 127.7(9)
C35 C31 C32 107.4(11)
C35 C31 C36 128.3(13)
C32 C31 C36 123.0(13)
C35 C31 Ru3 70.2(8)
C32 C31 Ru3 71.0(7)
C36 C31 Ru3 134.2(10)
C33 C32 C31 107.3(11)
C33 C32 C37 126.5(13)
C31 C32 C37 126.1(13)
C33 C32 Ru3 70.0(7)
C31 C32 Ru3 70.7(7)
C37 C32 Ru3 128.6(10)
C32 C33 C34 108.0(11)
C32 C33 C38 126.9(14)
C34 C33 C38 124.5(13)
C32 C33 Ru3 72.3(7)
C34 C33 Ru3 70.2(7)
C38 C33 Ru3 129.7(10)
C35 C34 C33 107.8(11)
C35 C34 C39 129.2(13)
C33 C34 C39 122.6(12)
C35 C34 Ru3 71.9(7)
C33 C34 Ru3 70.8(7)
C39 C34 Ru3 128.3(9)
C34 C35 C31 109.5(12)
C34 C35 C40 124.2(12)
C31 C35 C40 125.5(13)
C34 C35 Ru3 70.9(7)
C31 C35 Ru3 71.9(7)
C40 C35 Ru3 131.3(10)
C42 C41 C45 109.8(12)
C42 C41 C46 128.6(13)
C45 C41 C46 121.1(14)
C42 C41 Ru4 70.0(7)
C45 C41 Ru4 69.4(7)
C46 C41 Ru4 133.1(10)
C41 C42 C43 108.6(12)
C41 C42 C47 126.8(13)
C43 C42 C47 122.7(13)
C41 C42 Ru4 73.0(7)
C43 C42 Ru4 70.3(7)
C47 C42 Ru4 134.8(9)
C44 C43 C42 108.9(13)
C44 C43 C48 125.3(14)
C42 C43 C48 124.5(13)
C44 C43 Ru4 70.7(8)
C42 C43 Ru4 71.3(7)
C48 C43 Ru4 134.1(10)
C43 C44 C49 129.8(15)
C43 C44 C45 108.6(12)
C49 C44 C45 121.5(14)
C43 C44 Ru4 72.3(8)
C49 C44 Ru4 123.9(9)
C45 C44 Ru4 70.6(8)
C41 C45 C50 127.9(14)
C41 C45 C44 103.9(12)
C50 C45 C44 125.2(13)
C41 C45 Ru4 72.5(7)
C50 C45 Ru4 137.5(9)
C44 C45 Ru4 68.5(7)

loop_
_geom_bond_atom_site_label_1
_geom_bond_atom_site_label_2
_geom_bond_distance
Lu1 C1 2.524(12)
Lu1 C2 2.526(12)
Lu1 C5 2.576(13)
Lu1 C3 2.584(12)
Lu1 C4 2.624(12)
Lu1 Ru1 2.9411(12)
Lu1 Ru2 3.0195(12)
Lu1 Ru3 3.0736(11)
Ru1 C6 2.187(13)
Ru1 C11 2.223(12)
Ru1 C14 2.239(13)
Ru1 C15 2.242(13)
Ru1 C12 2.282(12)
Ru1 C13 2.315(11)
Ru2 C24 2.188(12)
Ru2 C21 2.208(13)
Ru2 C22 2.212(12)
Ru2 C25 2.214(13)
Ru2 C23 2.222(13)
Ru2 Ru4 2.7506(14)
Ru2 Ru3 2.7589(14)
Ru3 C34 2.183(11)
Ru3 C33 2.191(13)
Ru3 C35 2.196(13)
Ru3 C31 2.218(13)
Ru3 C32 2.222(12)
Ru3 Ru4 2.7522(14)
Ru4 C44 2.164(14)
Ru4 C43 2.184(13)
Ru4 C45 2.195(13)
Ru4 C42 2.198(13)
Ru4 H5 2.21(13)
Ru4 C41 2.236(12)
C1 C2 1.433(17)
C1 C5 1.433(18)
C1 C6 1.499(17)
C2 C3 1.428(19)
C2 C7 1.464(19)
C3 C4 1.41(2)
C3 C8 1.526(18)
C4 C5 1.415(18)
C4 C9 1.46(2)
C5 C10 1.486(18)
C11 C12 1.414(19)
C11 C15 1.475(18)
C11 C20 1.523(19)
C12 C13 1.451(19)
C12 C16 1.513(19)
C13 C14 1.430(18)
C13 C17 1.508(18)
C14 C15 1.39(2)
C14 C18 1.51(2)
C15 C19 1.493(18)
C21 C22 1.438(18)
C21 C25 1.451(19)
C21 C26 1.493(19)
C22 C23 1.416(17)
C22 C27 1.470(18)
C23 C24 1.424(18)
C23 C28 1.458(18)
C24 C25 1.405(19)
C24 C29 1.517(18)
C25 C30 1.510(17)
C31 C35 1.432(18)
C31 C32 1.457(18)
C31 C36 1.470(18)
C32 C33 1.428(18)
C32 C37 1.479(18)
C33 C34 1.460(19)
C33 C38 1.482(19)
C34 C35 1.398(17)
C34 C39 1.502(18)
C35 C40 1.490(17)
C41 C42 1.407(19)
C41 C45 1.445(18)
C41 C46 1.481(18)
C42 C43 1.441(18)
C42 C47 1.492(18)
C43 C44 1.380(19)
C43 C48 1.501(18)
C44 C49 1.470(18)
C44 C45 1.52(2)
C45 C50 1.495(19)

loop_
_geom_torsion_atom_site_label_1
_geom_torsion_atom_site_label_2
_geom_torsion_atom_site_label_3
_geom_torsion_atom_site_label_4
_geom_torsion
Lu1 Ru2 Ru3 Ru4 -97.09(4)
